data_2009690
loop_
_publ_author_name
'Sivaraman, J.'
'Subramanian, K.'
'Velmurugan, D.'
'Subramanian, E.'
'Sadanandan, E.V.'

_publ_section_title
;
 2-[2-(4-Methoxyphenyl)-1-(phenylsulfonyl)vinyl]-3-(phenylthio)indole
;
_journal_issue 5
_journal_name_full 'Acta Crystallographica Section C'
_journal_page_first 789
_journal_page_last 791
_journal_paper_doi 10.1107/S0108270193001817
_journal_volume 50
_journal_year 1994
_chemical_formula_sum 'C29 H23 N O3 S2'
_chemical_formula_weight 497.6
_symmetry_cell_setting monoclinic
_symmetry_space_group_name_Hall '-C 2yc'
_symmetry_space_group_name_H-M 'C 1 2/c 1'
_atom_type_scat_source 'IntTabIV Table 2.2B'
_cell_angle_alpha 90.0
_cell_angle_beta 123.33(3)
_cell_angle_gamma 90.0
_cell_formula_units_Z 8
_cell_length_a 24.414(2)
_cell_length_b 11.587(2)
_cell_length_c 21.1080(10)
_cell_measurement_reflns_used 20
_cell_measurement_temperature 293
_cell_measurement_theta_max 30
_cell_measurement_theta_min 20
_cell_volume 4989(2)
_computing_cell_refinement 'Frenz (1978)'
_computing_data_collection 'Enraf-Nonius CAD-4 diffractometer software'
_computing_data_reduction 'Frenz (1978)'
_computing_publication_material 'PARST (Nardelli, 1983) and PLUTO (Motherwell & Clegg, 1976)'
_computing_structure_refinement 'SHELX76 (Sheldrick, 1976)'
_computing_structure_solution 'SHELXS86 (Sheldrick, 1985)'
_diffrn_measurement_device 'Enraf-Nonius CAD-4'
_diffrn_measurement_method \w/2\q
_diffrn_radiation_type CuK\a
_diffrn_radiation_wavelength 1.5418
_diffrn_reflns_av_R_equivalents 0.0110
_diffrn_reflns_limit_h_max 23
_diffrn_reflns_limit_h_min -27
_diffrn_reflns_limit_k_max 12
_diffrn_reflns_limit_k_min 0
_diffrn_reflns_limit_l_max 23
_diffrn_reflns_limit_l_min 0
_diffrn_reflns_number 3564
_diffrn_reflns_theta_max 60
_diffrn_standards_decay_% <2
_diffrn_standards_interval_count 100
_diffrn_standards_number 2
_exptl_absorpt_coefficient_mu 2.14
_exptl_absorpt_correction_T_max 0.721
_exptl_absorpt_correction_T_min 0.653
_exptl_absorpt_correction_type empirical
_exptl_crystal_colour 'pale yellow'
_exptl_crystal_density_diffrn 1.325
_exptl_crystal_density_meas 1.322
_exptl_crystal_description 'rectangular blocks'
_exptl_crystal_size_max 0.4
_exptl_crystal_size_mid 0.3
_exptl_crystal_size_min 0.3
_refine_diff_density_max 0.30
_refine_diff_density_min -0.41
_refine_ls_extinction_method none
_refine_ls_goodness_of_fit_obs 1.605
_refine_ls_hydrogen_treatment refall
_refine_ls_number_parameters 408
_refine_ls_number_reflns 3129
_refine_ls_R_factor_obs 0.039
_refine_ls_shift/esd_max 0.008
_refine_ls_structure_factor_coef F
_refine_ls_weighting_details 'w = 1/[\s^2^(F)+0.014449F^2^]'
_refine_ls_weighting_scheme calc
_refine_ls_wR_factor_obs 0.048
_reflns_number_observed 3129
_reflns_number_total 3129
_reflns_observed_criterion I>3\s(I)
_cod_data_source_file ha1018.cif
_cod_data_source_block ha1018_structure_1_of_1
_cod_depositor_comments
;
 Adding _atom_site_type_symbol label and values.

 Antanas Vaitkus
 2013-03-29

The following automatic conversions were performed:

'_refine_ls_weighting_scheme' value '1/[\s^2^(F)+0.014449F^2^]' was
changed to 'calc'. New tag '_refine_ls_weighting_details' was
created. The value of the new tag was set to 'w =
1/[\s^2^(F)+0.014449F^2^]'.

Automatic conversion script
Id: cif_fix_values 3143 2015-03-26 13:38:13Z robertas 
;
_cod_original_cell_volume 4989.0
_cod_original_sg_symbol_H-M 'C 2/c'
_cod_original_formula_sum 'C29 H23 N1 O3 S2'
_cod_database_code 2009690

loop_
_atom_site_label
_atom_site_type_symbol
_atom_site_fract_x
_atom_site_fract_y
_atom_site_fract_z
_atom_site_U_iso_or_equiv
N(1) N .06860(10) .14780(10) 1.09460(10) .0408(9)
C(2) C .11200(10) .19460(10) 1.07960(10) .0359(10)
C(3) C .17070(10) .2088(2) 1.14530(10) .0416(11)
C(4) C .20520(10) .1581(2) 1.28270(10) .0586(14)
C(5) C .1812(2) .1129(3) 1.32290(10) .0808(19)
C(6) C .1166(2) .0755(3) 1.28790(10) .085(2)
C(7) C .07440(10) .0833(2) 1.21180(10) .0706(16)
C(8) C .09880(10) .1301(2) 1.17090(10) .0458(11)
C(9) C .16310(10) .1680(2) 1.20500(10) .0439(11)
S(10) S .2375(2) .27990(10) 1.1545(2) .057(4)
S(11) S .08140(10) .0991(2) .94600(10) .0395(3)
O(12) O .05890(10) .13660(10) .87110(10) .0513(8)
O(13) O .04290(10) .01690(10) .95690(10) .0051(8)
O(14) O .06910(10) .78370(10) 1.04390(10) .0542(9)
C(15) C .09360(10) .8203(2) 1.11930(10) .0633(15)
C(1') C .09250(10) .2219(2) 1.00220(10) .0367(10)
C(2') C .08080(10) .3243(2) .96790(10) .0420(11)
1C(1) C .29860(10) .1731(3) 1.18620(10) .0510(14)
1C(2) C .35780(10) .2116(3) 1.1988(2) .085(2)
1C(3) C .4075(2) .1348(6) 1.2223(2) .122(3)
1C(4) C .4012(2) .0219(6) 1.2354(2) .115(3)
1C(5) C .3431(2) -.0193(3) 1.22400(10) .083(2)
1C(6) C .29100(10) .0582(3) 1.19860(10) .0624(16)
2C(1) C .08040(10) .4414(2) .99380(10) .0405(11)
2C(2) C .09530(10) .4707(2) 1.06530(10) .0480(11)
2C(3) C .09300(10) .5837(2) 1.08420(10) .0503(12)
2C(4) C .07440(10) .6704(2) 1.03120(10) .0671(11)
2C(5) C .05930(10) .6432(2) .96020(10) .0535(13)
2C(6) C .06230(10) .5304(2) .94160(10) .0473(12)
3C(1) C .15950(10) .0385(2) .98480(10) .0417(11)
3C(2) C .20650(10) .0994(2) .98070(10) .0549(13)
3C(3) C .26620(10) .0488(2) 1.00780(10) .0674(16)
3C(4) C .27800(10) -.0612(3) 1.03650(10) .0638(16)
3C(5) C .23130(10) -.1216(2) 1.03930(10) .0654(13)
3C(6) C .17080(10) -.0713(2) 1.01370(10) .0546(13)
H(1) H .0291(10) .1232(19) 1.0610(11) .044(6)
H(4) H .2530(12) .180(2) 1.3134(13) .065(7)
H(5) H .2076(14) .103(2) 1.3807(15) .095(8)
H(6) H .1015(14) .037(3) 1.3203(16) .114(9)
H(7) H .0235(13) .052(2) 1.1806(14) .095(8)
H(12) H .3634(14) .314(3) 1.1821(15) .111(9)
H(13) H .4518(14) .164(3) 1.2356(15) .114(9)
H(14) H .4373(15) -.035(3) 1.2571(17) .122(10)
H(15) H .3383(14) -.106(3) 1.2349(15) .113(10)
H(16) H .2486(14) .024(2) 1.1912(15) .091(8)
H(22) H .1052(10) .4104(18) 1.1035(12) .050(6)
H(23) H .1013(11) .6076(19) 1.1332(12) .054(6)
H(25) H .0482(12) .702(2) .9214(13) .064(7)
H(26) H .0502(11) .508(2) .8902(13) .063(7)
H(32) H .1981(11) .179(2) .9615(13) .065(7)
H(33) H .3013(13) .099(2) 1.0057(15) .097(8)
H(34) H .3229(12) -.098(2) 1.0619(13) .074(8)
H(35) H .2377(14) -.198(2) 1.0627(16) .102(9)
H(36) H .1372(12) -.106(2) 1.0144(13) .069(7)
H(2') H .0719(11) .322(2) .9162(13) .042(7)
H(151) H .1389(12) .797(2) 1.1527(13) .071(7)
H(152) H .0713(12) .778(2) 1.1382(13) .068(7)
H(153) H .0854(12) .901(2) 1.1137(13) .082(8)

loop_
_geom_angle_atom_site_label_1
_geom_angle_atom_site_label_2
_geom_angle_atom_site_label_3
_geom_angle
_geom_angle_publ_flag
C(2) N(1) C(8) 110.2(2) yes
N(1) C(2) C(1') 121.6(2) no
N(1) C(2) C(3) 109.2(2) yes
C(3) C(2) C(1') 129.2(2) no
C(2) C(3) S(10) 125.0(2) no
C(2) C(3) C(9) 106.4(2) yes
C(9) C(3) S(10) 128.1(2) no
C(5) C(4) C(9) 118.3(2) yes
C(4) C(5) C(6) 122.3(4) yes
C(5) C(6) C(7) 120.7(2) yes
C(6) C(7) C(8) 117.0(2) yes
N(1) C(8) C(7) 130.3(2) yes
C(7) C(8) C(9) 123.0(2) yes
N(1) C(8) C(9) 106.7(2) yes
C(4) C(9) C(8) 118.7(2) yes
C(3) C(9) C(8) 107.5(2) yes
C(3) C(9) C(4) 133.8(2) yes
C(3) S(10) 1C(1) 104.8(3) no
C(1') S(11) 3C(1) 106.3(2) no
O(13) S(11) 3C(1) 107.3(2) no
O(13) S(11) C(1') 107.2(2) no
O(12) S(11) 3C(1) 107.3(2) no
O(12) S(11) O(13) 119.3(2) no
C(15) O(14) 2C(4) 118.8(2) no
C(2) C(1') S(11) 114.20(10) no
S(11) C(1') C(2') 116.2(2) no
C(2) C(1') C(2') 129.7(2) no
C(1') C(2') 2C(1) 131.6(2) no
S(10) 1C(1) 1C(6) 124.9(2) no
S(10) 1C(1) 1C(2) 114.9(3) no
1C(2) 1C(1) 1C(6) 120.2(3) yes
1C(1) 1C(2) 1C(3) 119.0(4) yes
1C(2) 1C(3) 1C(4) 121.6(5) yes
1C(3) 1C(4) 1C(5) 120.9(5) yes
1C(4) 1C(5) 1C(6) 118.2(4) yes
1C(5) 1C(6) 1C(1) 120.0(3) yes
2C(1) 2C(2) 2C(3) 121.3(2) yes
2C(2) 2C(3) 2C(4) 120.3(2) yes
2C(3) 2C(4) 2C(5) 119.3(2) yes
2C(4) 2C(5) 2C(6) 120.4(2) yes
2C(5) 2C(6) 2C(1) 121.4(2) yes
2C(6) 2C(1) 2C(2) 117.4(2) yes
3C(2) 3C(3) 3C(4) 119.9(3) yes
3C(3) 3C(4) 3C(5) 121.1(3) yes
3C(4) 3C(5) 3C(6) 120.1(3) yes
3C(1) 3C(6) 3C(5) 118.2(2) yes
3C(6) 3C(1) 3C(2) 121.8(2) yes
3C(1) 3C(2) 3C(3) 118.8(3) yes

loop_
_geom_bond_atom_site_label_1
_geom_bond_atom_site_label_2
_geom_bond_distance
_geom_bond_publ_flag
N(1) C(2) 1.373(4) yes
N(1) C(8) 1.369(3) yes
C(2) C(3) 1.349(2) yes
C(2) C(1') 1.463(3) yes
C(3) C(9) 1.450(4) yes
C(3) S(10) 1.740(5) yes
C(4) C(5) 1.373(5) yes
C(4) C(9) 1.381(2) yes
C(5) C(6) 1.393(6) yes
C(6) C(7) 1.353(2) yes
C(7) C(8) 1.400(4) yes
C(8) C(9) 1.391(3) yes
S(10) 1C(1) 1.763(4) yes
S(11) O(12) 1.427(3) yes
S(11) O(13) 1.443(3) yes
S(11) C(1') 1.775(3) yes
S(11) 3C(1) 1.756(3) yes
O(14) C(15) 1.423(3) yes
O(14) 2C(4) 1.360(3) yes
C(1') C(2') 1.337(3) yes
C(2') 2C(1) 1.465(3) yes
1C(1) 1C(2) 1.391(4) yes
1C(1) 1C(6) 1.389(5) yes
1C(2) 1C(3) 1.360(6) yes
1C(3) 1C(4) 1.363(10) yes
1C(4) 1C(5) 1.387(7) yes
1C(5) 1C(6) 1.401(5) yes
2C(1) 2C(2) 1.386(3) yes
2C(1) 2C(6) 1.392(3) yes
2C(2) 2C(3) 1.379(3) yes
2C(3) 2C(4) 1.382(3) yes
2C(4) 2C(5) 1.369(3) yes
2C(5) 2C(6) 1.378(3) yes
3C(1) 3C(2) 1.390(4) yes
3C(1) 3C(6) 1.372(3) yes
3C(2) 3C(3) 1.371(3) yes
3C(3) 3C(4) 1.372(4) yes
3C(4) 3C(5) 1.366(4) yes
3C(5) 3C(6) 1.392(3) yes
N(1) H(1) 0.87(2) no
C(4) H(4) 1.01(2) no
C(5) H(5) 1.03(3) no
C(6) H(6) 1.04(4) no
C(7) H(7) 1.10(3) no
C(15) H(151) 0.97(2) no
C(15) H(152) 0.97(3) no
C(15) H(153) 0.95(3) no
C(2') H(2') 0.99(3) no
1C(2) H(12) 1.26(3) no
1C(3) H(13) 1.02(4) no
1C(4) H(14) 0.99(3) no
1C(5) H(15) 1.05(3) no
1C(6) H(16) 1.04(4) no
2C(2) H(22) 0.99(2) no
2C(3) H(23) 0.98(3) no
2C(5) H(25) 0.99(3) no
2C(6) H(26) 0.99(3) no
3C(2) H(32) 0.99(2) no
3C(3) H(33) 1.06(3) no
3C(4) H(34) 1.01(3) no
3C(5) H(35) 0.98(3) no
3C(6) H(36) 0.92(3) no
